data_4033887
loop_
_publ_author_name
'Pappenfus, Ted M.'
'Helmin, Andrew J.'
'Wilcox, Wyatt D.'
'Severson, Sarah M.'
'Janzen, Daron E.'

_publ_section_title
;
 ProDOT-Assisted Isomerically Pure Indophenines.
;
_journal_issue 17
_journal_name_full 'The Journal of organic chemistry'
_journal_page_first 11253
_journal_page_last 11257
_journal_paper_doi 10.1021/acs.joc.9b01525
_journal_volume 84
_journal_year 2019
_chemical_formula_moiety 'C62 H84 Br2 N2 O6 S2'
_chemical_formula_sum 'C62 H84 Br2 N2 O6 S2'
_chemical_formula_weight 1177.28
_space_group_crystal_system triclinic
_space_group_IT_number 2
_space_group_name_Hall '-P 1'
_space_group_name_H-M_alt 'P -1'
_atom_sites_solution_hydrogens geom
_atom_sites_solution_primary direct
_atom_sites_solution_secondary difmap
_cell_angle_alpha 78.429(6)
_cell_angle_beta 89.290(6)
_cell_angle_gamma 88.540(6)
_cell_formula_units_Z 1
_cell_length_a 6.2227(12)
_cell_length_b 13.638(3)
_cell_length_c 17.947(4)
_cell_measurement_reflns_used 10580
_cell_measurement_temperature 173
_cell_measurement_theta_max 26.57
_cell_measurement_theta_min 3.02
_cell_volume 1491.6(5)
_computing_cell_refinement 'CrystalClear-SM Expert 2.0 r13'
_computing_data_collection 'CrystalClear-SM Expert 2.0 r13 (Rigaku, 2011)'
_computing_data_reduction 'CrystalClear-SM Expert 2.0 r13'
_computing_molecular_graphics 'CrystalStructure 4.1'
_computing_publication_material 'CrystalStructure 4.1 (Rigaku, 2014)'
_computing_structure_refinement 'SHELXL97 (Sheldrick, 2008)'
_computing_structure_solution 'SIR92 (Altomare, et al., 1994)'
_diffrn_ambient_temperature 173
_diffrn_detector_area_resol_mean 6.849
_diffrn_measured_fraction_theta_full 0.999
_diffrn_measured_fraction_theta_max 0.997
_diffrn_measurement_device_type 'Rigaku XtaLAB mini'
_diffrn_measurement_method \w
_diffrn_radiation_type 'Mo K\a'
_diffrn_radiation_wavelength 0.71075
_diffrn_reflns_av_R_equivalents 0.0891
_diffrn_reflns_Laue_measured_fraction_full 0.999
_diffrn_reflns_Laue_measured_fraction_max 0.997
_diffrn_reflns_limit_h_max 7
_diffrn_reflns_limit_h_min -7
_diffrn_reflns_limit_k_max 17
_diffrn_reflns_limit_k_min -17
_diffrn_reflns_limit_l_max 22
_diffrn_reflns_limit_l_min -22
_diffrn_reflns_number 14270
_diffrn_reflns_point_group_measured_fraction_full 0.999
_diffrn_reflns_point_group_measured_fraction_max 0.997
_diffrn_reflns_theta_full 25.242
_diffrn_reflns_theta_max 26.372
_diffrn_reflns_theta_min 3.019
_diffrn_standards_number 0
_exptl_absorpt_coefficient_mu 1.483
_exptl_absorpt_correction_T_max 0.956
_exptl_absorpt_correction_T_min 0.543
_exptl_absorpt_correction_type multi-scan
_exptl_absorpt_process_details 'REQAB (Rigaku, 1998)'
_exptl_crystal_colour green
_exptl_crystal_density_diffrn 1.311
_exptl_crystal_density_method 'not measured'
_exptl_crystal_description prism
_exptl_crystal_F_000 620.00
_exptl_crystal_size_max 0.610
_exptl_crystal_size_mid 0.100
_exptl_crystal_size_min 0.030
_refine_diff_density_max 0.58
_refine_diff_density_min -0.39
_refine_ls_extinction_method none
_refine_ls_goodness_of_fit_ref 1.028
_refine_ls_hydrogen_treatment constr
_refine_ls_number_parameters 355
_refine_ls_number_reflns 6087
_refine_ls_number_restraints 14
_refine_ls_R_factor_all 0.1470
_refine_ls_R_factor_gt 0.0759
_refine_ls_shift/su_max 0.000
_refine_ls_structure_factor_coef Fsqd
_refine_ls_weighting_details 'w = 1/[\s^2^(Fo^2^)+(0.0761P)^2^+0.7495P] where P=(Fo^2^+2Fc^2^)/3'
_refine_ls_weighting_scheme calc
_refine_ls_wR_factor_gt 0.1568
_refine_ls_wR_factor_ref 0.1860
_reflns_number_gt 3451
_reflns_number_total 6087
_reflns_threshold_expression F^2^>2.0\s(F^2^)
_cod_data_source_file jo9b01525_si_002.cif
_cod_data_source_block User-defined
_cod_database_code 4033887
_shelxl_version_number 2013-3

loop_
_space_group_symop_id
_space_group_symop_operation_xyz
1 +X,+Y,+Z
2 -X,-Y,-Z

loop_
_atom_site_label
_atom_site_type_symbol
_atom_site_fract_x
_atom_site_fract_y
_atom_site_fract_z
_atom_site_U_iso_or_equiv
_atom_site_adp_type
_atom_site_occupancy
_atom_site_site_symmetry_order
_atom_site_calc_flag
_atom_site_refinement_flags_posn
_atom_site_refinement_flags_adp
_atom_site_refinement_flags_occupancy
_atom_site_disorder_assembly
_atom_site_disorder_group
C13A C 0.5449(9) 0.1804(4) 0.2461(3) 0.0467(15) Uani 0.258(6) 1 d D . P A 1
H13A H 0.3981 0.2105 0.2441 0.056 Uiso 0.258(6) 1 calc R U P A 1
H13B H 0.5326 0.1078 0.2479 0.056 Uiso 0.258(6) 1 calc R U P A 1
C14A C 0.673(4) 0.2284(15) 0.1750(9) 0.053(2) Uani 0.258(6) 1 d D . P A 1
H14A H 0.8209 0.1983 0.1825 0.063 Uiso 0.258(6) 1 calc R U P A 1
C15A C 0.596(4) 0.206(2) 0.0979(11) 0.076(3) Uani 0.258(6) 1 d D . P A 1
H15A H 0.6985 0.2355 0.0575 0.091 Uiso 0.258(6) 1 calc R U P A 1
H15B H 0.6007 0.1325 0.1014 0.091 Uiso 0.258(6) 1 calc R U P A 1
C16A C 0.380(5) 0.244(5) 0.076(2) 0.117(6) Uani 0.258(6) 1 d D . P A 1
H16A H 0.3634 0.3144 0.0812 0.141 Uiso 0.258(6) 1 calc R U P A 1
H16B H 0.2717 0.2039 0.1086 0.141 Uiso 0.258(6) 1 calc R U P A 1
C17A C 0.345(6) 0.236(6) -0.010(2) 0.171(6) Uani 0.258(6) 1 d D . P A 1
H17A H 0.4379 0.2835 -0.0441 0.205 Uiso 0.258(6) 1 calc R U P A 1
H17B H 0.3784 0.1675 -0.0173 0.205 Uiso 0.258(6) 1 calc R U P A 1
C18A C 0.118(6) 0.262(6) -0.025(2) 0.171(6) Uani 0.258(6) 1 d D . P A 1
H18A H 0.0712 0.3124 0.0048 0.205 Uiso 0.258(6) 1 calc R U P A 1
H18B H 0.0318 0.2021 -0.0095 0.205 Uiso 0.258(6) 1 calc R U P A 1
H18C H 0.0980 0.2896 -0.0789 0.205 Uiso 0.258(6) 1 calc R U P A 1
C19A C 0.701(4) 0.3413(17) 0.1642(16) 0.071(3) Uani 0.258(6) 1 d D . P A 1
H19A H 0.6489 0.3734 0.1129 0.085 Uiso 0.258(6) 1 calc R U P A 1
H19B H 0.6087 0.3669 0.2018 0.085 Uiso 0.258(6) 1 calc R U P A 1
C20A C 0.926(6) 0.372(4) 0.172(2) 0.089(4) Uani 0.258(6) 1 d D . P A 1
H20A H 1.0196 0.3458 0.1364 0.107 Uiso 0.258(6) 1 calc R U P A 1
H20B H 0.9747 0.3462 0.2244 0.107 Uiso 0.258(6) 1 calc R U P A 1
H20C H 0.9312 0.4457 0.1615 0.107 Uiso 0.258(6) 1 calc R U P A 1
C13B C 0.5449(9) 0.1804(4) 0.2461(3) 0.0467(15) Uani 0.742(6) 1 d D . P A 2
H13C H 0.3913 0.1687 0.2589 0.056 Uiso 0.742(6) 1 calc R U P A 2
H13D H 0.6060 0.1186 0.2324 0.056 Uiso 0.742(6) 1 calc R U P A 2
C14B C 0.5581(13) 0.2627(7) 0.1781(4) 0.053(2) Uani 0.742(6) 1 d D . P A 2
H14B H 0.4884 0.3248 0.1900 0.063 Uiso 0.742(6) 1 calc R U P A 2
C15B C 0.4317(16) 0.2294(9) 0.1136(5) 0.076(3) Uani 0.742(6) 1 d D . P A 2
H15C H 0.5202 0.1793 0.0932 0.091 Uiso 0.742(6) 1 calc R U P A 2
H15D H 0.2988 0.1964 0.1354 0.091 Uiso 0.742(6) 1 calc R U P A 2
C16B C 0.373(2) 0.3122(12) 0.0504(7) 0.117(6) Uani 0.742(6) 1 d D . P A 2
H16C H 0.5057 0.3423 0.0258 0.141 Uiso 0.742(6) 1 calc R U P A 2
H16D H 0.2923 0.3646 0.0708 0.141 Uiso 0.742(6) 1 calc R U P A 2
C17B C 0.233(3) 0.277(2) -0.0105(9) 0.171(6) Uani 0.742(6) 1 d D . P A 2
H17C H 0.3249 0.2403 -0.0418 0.205 Uiso 0.742(6) 1 calc R U P A 2
H17D H 0.1222 0.2309 0.0151 0.205 Uiso 0.742(6) 1 calc R U P A 2
C18B C 0.129(2) 0.3649(16) -0.0598(9) 0.171(6) Uani 0.742(6) 1 d D . P A 2
H18D H 0.2359 0.4016 -0.0942 0.205 Uiso 0.742(6) 1 calc R U P A 2
H18E H 0.0648 0.4090 -0.0282 0.205 Uiso 0.742(6) 1 calc R U P A 2
H18F H 0.0158 0.3424 -0.0897 0.205 Uiso 0.742(6) 1 calc R U P A 2
C19B C 0.7909(14) 0.2832(9) 0.1553(5) 0.071(3) Uani 0.742(6) 1 d D . P A 2
H19C H 0.8713 0.2186 0.1611 0.085 Uiso 0.742(6) 1 calc R U P A 2
H19D H 0.7967 0.3161 0.1009 0.085 Uiso 0.742(6) 1 calc R U P A 2
C20B C 0.900(2) 0.3482(11) 0.2012(6) 0.089(4) Uani 0.742(6) 1 d D . P A 2
H20D H 0.8722 0.3229 0.2554 0.107 Uiso 0.742(6) 1 calc R U P A 2
H20E H 0.8434 0.4170 0.1867 0.107 Uiso 0.742(6) 1 calc R U P A 2
H20F H 1.0551 0.3470 0.1913 0.107 Uiso 0.742(6) 1 calc R U P A 2
Br1 Br 0.12440(9) 0.46569(5) 0.40175(4) 0.0533(2) Uani 1 1 d . . . . .
S1 S 1.24506(19) 0.05120(10) 0.41524(7) 0.0339(3) Uani 1 1 d . . . . .
O1 O 1.0557(5) 0.2118(3) 0.5632(2) 0.0384(9) Uani 1 1 d . . . . .
O2 O 1.4253(6) 0.0764(3) 0.6173(2) 0.0551(11) Uani 1 1 d . . . . .
O3 O 0.9504(5) 0.0936(3) 0.3059(2) 0.0398(9) Uani 1 1 d . . . . .
N1 N 0.6535(6) 0.1963(3) 0.3140(2) 0.0351(10) Uani 1 1 d . . . . .
C1 C 1.0779(7) 0.1374(4) 0.4514(3) 0.0301(11) Uani 1 1 d . . . . .
C2 C 1.1549(7) 0.1477(4) 0.5237(3) 0.0331(12) Uani 1 1 d . . . . .
C3 C 1.3287(8) 0.0874(4) 0.5487(3) 0.0388(13) Uani 1 1 d . . . . .
C4 C 1.4097(7) 0.0311(4) 0.4960(3) 0.0337(12) Uani 1 1 d . . . . .
C5 C 0.8989(8) 0.1792(4) 0.4111(3) 0.0315(12) Uani 1 1 d . . . . .
C6 C 0.8468(8) 0.1498(4) 0.3390(3) 0.0344(12) Uani 1 1 d . . . . .
C7 C 0.5832(8) 0.2577(4) 0.3628(3) 0.0342(12) Uani 1 1 d . . . . .
C8 C 0.4017(8) 0.3198(4) 0.3553(3) 0.0363(13) Uani 1 1 d . . . . .
H8 H 0.3056 0.3233 0.3141 0.044 Uiso 1 1 calc R U . . .
C9 C 0.3665(8) 0.3761(4) 0.4098(3) 0.0345(12) Uani 1 1 d . . . . .
C10 C 0.5052(8) 0.3721(4) 0.4707(3) 0.0402(13) Uani 1 1 d . . . . .
H10 H 0.4758 0.4116 0.5077 0.048 Uiso 1 1 calc R U . . .
C11 C 0.6878(8) 0.3096(4) 0.4769(3) 0.0372(13) Uani 1 1 d . . . . .
H11 H 0.7849 0.3076 0.5176 0.045 Uiso 1 1 calc R U . . .
C12 C 0.7275(7) 0.2505(4) 0.4237(3) 0.0308(12) Uani 1 1 d . . . . .
C21 C 1.0229(8) 0.1703(4) 0.6426(3) 0.0408(14) Uani 1 1 d . . . . .
H21A H 0.9932 0.0982 0.6489 0.049 Uiso 1 1 calc R U . . .
H21B H 0.8952 0.2035 0.6610 0.049 Uiso 1 1 calc R U . . .
C22 C 1.4253(9) 0.1581(5) 0.6514(4) 0.0582(18) Uani 1 1 d . . . . .
H22A H 1.4616 0.2174 0.6121 0.070 Uiso 1 1 calc R U . . .
H22B H 1.5423 0.1477 0.6893 0.070 Uiso 1 1 calc R U . . .
C23 C 1.2179(8) 0.1831(4) 0.6915(3) 0.0348(12) Uani 1 1 d . . . . .
C24 C 1.2354(9) 0.2915(4) 0.6999(3) 0.0482(15) Uani 1 1 d . . . . .
H24A H 1.1039 0.3102 0.7259 0.058 Uiso 1 1 calc R U . . .
H24B H 1.2383 0.3344 0.6483 0.058 Uiso 1 1 calc R U . . .
C25 C 1.4297(10) 0.3154(5) 0.7433(4) 0.0578(17) Uani 1 1 d . . . . .
H25A H 1.4342 0.2688 0.7932 0.069 Uiso 1 1 calc R U . . .
H25B H 1.5615 0.3028 0.7148 0.069 Uiso 1 1 calc R U . . .
C26 C 1.4327(12) 0.4209(5) 0.7563(5) 0.078(2) Uani 1 1 d . . . . .
H26A H 1.2995 0.4350 0.7834 0.093 Uiso 1 1 calc R U . . .
H26B H 1.4359 0.4681 0.7066 0.093 Uiso 1 1 calc R U . . .
C27 C 1.6277(13) 0.4373(6) 0.8028(5) 0.088(3) Uani 1 1 d . . . . .
H27A H 1.7597 0.4277 0.7745 0.105 Uiso 1 1 calc R U . . .
H27B H 1.6272 0.3892 0.8514 0.105 Uiso 1 1 calc R U . . .
H27C H 1.6214 0.5056 0.8124 0.105 Uiso 1 1 calc R U . . .
C28 C 1.1879(9) 0.1107(4) 0.7682(3) 0.0482(15) Uani 1 1 d . . . . .
H28A H 1.2035 0.0414 0.7594 0.058 Uiso 1 1 calc R U . . .
H28B H 1.3065 0.1207 0.8020 0.058 Uiso 1 1 calc R U . . .
C29 C 0.9804(11) 0.1190(6) 0.8096(4) 0.074(2) Uani 1 1 d . . . . .
H29A H 0.9635 0.1883 0.8180 0.089 Uiso 1 1 calc R U . . .
H29B H 0.8615 0.1077 0.7763 0.089 Uiso 1 1 calc R U . . .
C30 C 0.9566(14) 0.0493(8) 0.8839(4) 0.114(4) Uani 1 1 d . . . . .
H30A H 0.9791 -0.0200 0.8760 0.137 Uiso 1 1 calc R U . . .
H30B H 1.0717 0.0624 0.9180 0.137 Uiso 1 1 calc R U . . .
C31 C 0.7494(15) 0.0555(10) 0.9224(5) 0.161(6) Uani 1 1 d . . . . .
H31A H 0.6327 0.0510 0.8872 0.193 Uiso 1 1 calc R U . . .
H31B H 0.7366 0.1194 0.9394 0.193 Uiso 1 1 calc R U . . .
H31C H 0.7402 0.0003 0.9666 0.193 Uiso 1 1 calc R U . . .

loop_
_atom_site_aniso_label
_atom_site_aniso_U_11
_atom_site_aniso_U_22
_atom_site_aniso_U_33
_atom_site_aniso_U_23
_atom_site_aniso_U_13
_atom_site_aniso_U_12
C13A 0.045(3) 0.052(4) 0.046(4) -0.018(3) -0.019(3) 0.015(3)
C14A 0.043(5) 0.075(6) 0.040(4) -0.011(4) -0.013(4) 0.013(4)
C15A 0.060(6) 0.119(8) 0.048(6) -0.015(6) -0.015(5) 0.009(6)
C16A 0.105(8) 0.184(18) 0.056(9) -0.007(9) -0.019(7) 0.005(11)
C17A 0.111(10) 0.32(2) 0.079(7) -0.026(9) -0.029(7) -0.002(12)
C18A 0.111(10) 0.32(2) 0.079(7) -0.026(9) -0.029(7) -0.002(12)
C19A 0.048(6) 0.116(10) 0.046(5) -0.005(6) 0.005(5) -0.013(6)
C20A 0.077(7) 0.082(9) 0.091(10) 0.023(8) 0.032(7) -0.021(6)
C13B 0.045(3) 0.052(4) 0.046(4) -0.018(3) -0.019(3) 0.015(3)
C14B 0.043(5) 0.075(6) 0.040(4) -0.011(4) -0.013(4) 0.013(4)
C15B 0.060(6) 0.119(8) 0.048(6) -0.015(6) -0.015(5) 0.009(6)
C16B 0.105(8) 0.184(18) 0.056(9) -0.007(9) -0.019(7) 0.005(11)
C17B 0.111(10) 0.32(2) 0.079(7) -0.026(9) -0.029(7) -0.002(12)
C18B 0.111(10) 0.32(2) 0.079(7) -0.026(9) -0.029(7) -0.002(12)
C19B 0.048(6) 0.116(10) 0.046(5) -0.005(6) 0.005(5) -0.013(6)
C20B 0.077(7) 0.082(9) 0.091(10) 0.023(8) 0.032(7) -0.021(6)
Br1 0.0384(3) 0.0535(4) 0.0675(5) -0.0129(3) -0.0019(3) 0.0183(3)
S1 0.0269(6) 0.0425(8) 0.0335(7) -0.0115(6) -0.0028(5) 0.0077(6)
O1 0.037(2) 0.046(2) 0.034(2) -0.0136(18) -0.0050(16) 0.0161(17)
O2 0.045(2) 0.083(3) 0.044(2) -0.032(2) -0.0171(19) 0.033(2)
O3 0.038(2) 0.045(2) 0.040(2) -0.0171(19) -0.0075(17) 0.0104(17)
N1 0.032(2) 0.037(2) 0.037(3) -0.008(2) -0.008(2) 0.007(2)
C1 0.027(3) 0.032(3) 0.033(3) -0.009(2) 0.002(2) -0.001(2)
C2 0.027(3) 0.039(3) 0.037(3) -0.017(3) -0.002(2) 0.006(2)
C3 0.028(3) 0.054(3) 0.035(3) -0.013(3) -0.002(2) 0.008(3)
C4 0.023(2) 0.046(3) 0.032(3) -0.010(3) 0.002(2) 0.008(2)
C5 0.027(3) 0.033(3) 0.035(3) -0.010(2) 0.002(2) -0.003(2)
C6 0.033(3) 0.036(3) 0.034(3) -0.008(3) -0.004(2) 0.001(2)
C7 0.026(3) 0.030(3) 0.044(3) -0.004(3) -0.001(2) 0.002(2)
C8 0.030(3) 0.037(3) 0.043(3) -0.008(3) -0.008(2) 0.008(2)
C9 0.029(3) 0.028(3) 0.042(3) 0.003(3) 0.002(2) 0.003(2)
C10 0.038(3) 0.037(3) 0.047(4) -0.011(3) 0.004(3) 0.006(3)
C11 0.038(3) 0.036(3) 0.039(3) -0.011(3) -0.006(2) 0.005(2)
C12 0.027(3) 0.031(3) 0.034(3) -0.006(2) -0.001(2) 0.000(2)
C21 0.028(3) 0.060(4) 0.036(3) -0.014(3) -0.002(2) 0.007(3)
C22 0.039(3) 0.084(5) 0.060(4) -0.033(4) -0.019(3) 0.019(3)
C23 0.030(3) 0.047(3) 0.032(3) -0.020(3) 0.000(2) 0.007(2)
C24 0.052(4) 0.051(4) 0.041(3) -0.007(3) -0.003(3) -0.008(3)
C25 0.057(4) 0.063(4) 0.059(4) -0.023(4) 0.000(3) -0.010(3)
C26 0.083(5) 0.065(5) 0.089(6) -0.021(4) -0.007(4) -0.022(4)
C27 0.093(6) 0.078(5) 0.101(6) -0.034(5) -0.008(5) -0.024(5)
C28 0.053(4) 0.046(3) 0.047(4) -0.010(3) -0.016(3) 0.000(3)
C29 0.057(4) 0.108(6) 0.047(4) 0.007(4) -0.004(3) 0.004(4)
C30 0.083(6) 0.179(10) 0.058(5) 0.032(6) -0.001(5) -0.030(6)
C31 0.088(7) 0.269(15) 0.085(7) 0.059(9) 0.033(6) -0.012(9)

loop_
_atom_type_symbol
_atom_type_description
_atom_type_scat_dispersion_real
_atom_type_scat_dispersion_imag
_atom_type_scat_source
C C 0.0033 0.0016
;
International Tables for Crystallography
(Vol. C, Tables 4.2.6.8 and 6.1.1.4)
;
Br Br -0.2901 2.4595
;
International Tables for Crystallography
(Vol. C, Tables 4.2.6.8 and 6.1.1.4)
;
N N 0.0061 0.0033
;
International Tables for Crystallography
(Vol. C, Tables 4.2.6.8 and 6.1.1.4)
;
O O 0.0106 0.0060
;
International Tables for Crystallography
(Vol. C, Tables 4.2.6.8 and 6.1.1.4)
;
S S 0.1246 0.1234
;
International Tables for Crystallography
(Vol. C, Tables 4.2.6.8 and 6.1.1.4)
;
H H 0.0000 0.0000
;
International Tables for Crystallography
(Vol. C, Table 6.1.1.4)
;

loop_
_geom_angle_atom_site_label_1
_geom_angle_atom_site_label_2
_geom_angle_atom_site_label_3
_geom_angle
_geom_angle_site_symmetry_1
N1 C13A C14A 109.8(8) .
C19A C14A C13A 115.4(16) .
C19A C14A C15A 107.7(17) .
C13A C14A C15A 116.4(16) .
C16A C15A C14A 114.5(19) .
C15A C16A C17A 108(2) .
C18A C17A C16A 105(3) .
C20A C19A C14A 115(2) .
C19B C14B C15B 111.3(7) .
C16B C15B C14B 113.8(10) .
C15B C16B C17B 112.2(14) .
C18B C17B C16B 109.6(18) .
C20B C19B C14B 113.6(10) .
C4 S1 C1 92.1(2) .
C2 O1 C21 114.2(4) .
C3 O2 C22 117.7(4) .
C6 N1 C7 110.1(4) .
C6 N1 C13A 123.2(4) .
C7 N1 C13A 126.7(4) .
C5 C1 C2 130.7(4) .
C5 C1 S1 119.8(4) .
C2 C1 S1 109.3(3) .
O1 C2 C3 124.8(5) .
O1 C2 C1 120.9(4) .
C3 C2 C1 114.2(4) .
O2 C3 C2 126.9(5) .
O2 C3 C4 118.7(4) .
C2 C3 C4 114.4(5) .
C4 C4 C3 126.9(6) 2_856
C4 C4 S1 123.3(5) 2_856
C3 C4 S1 109.8(3) .
C1 C5 C12 134.6(5) .
C1 C5 C6 119.6(4) .
C12 C5 C6 105.8(4) .
O3 C6 N1 124.6(5) .
O3 C6 C5 127.8(5) .
N1 C6 C5 107.6(4) .
C8 C7 N1 127.4(5) .
C8 C7 C12 122.5(5) .
N1 C7 C12 110.1(4) .
C9 C8 C7 117.3(5) .
C8 C9 C10 122.3(5) .
C8 C9 Br1 119.6(4) .
C10 C9 Br1 118.1(4) .
C9 C10 C11 119.5(5) .
C12 C11 C10 120.0(5) .
C11 C12 C7 118.4(4) .
C11 C12 C5 135.2(5) .
C7 C12 C5 106.4(4) .
O1 C21 C23 112.7(4) .
O2 C22 C23 117.6(5) .
C24 C23 C22 106.1(5) .
C24 C23 C28 112.7(4) .
C22 C23 C28 111.2(5) .
C24 C23 C21 110.9(4) .
C22 C23 C21 109.5(4) .
C28 C23 C21 106.5(4) .
C23 C24 C25 116.1(5) .
C26 C25 C24 114.8(6) .
C25 C26 C27 111.4(7) .
C29 C28 C23 117.0(5) .
C30 C29 C28 116.0(6) .
C31 C30 C29 115.4(8) .

loop_
_geom_bond_atom_site_label_1
_geom_bond_atom_site_label_2
_geom_bond_distance
_geom_bond_site_symmetry_2
C13A N1 1.457(7) .
C13A C14A 1.535(17) .
C14A C19A 1.527(18) .
C14A C15A 1.558(18) .
C15A C16A 1.46(2) .
C16A C17A 1.58(2) .
C17A C18A 1.46(3) .
C19A C20A 1.49(2) .
C14B C19B 1.518(10) .
C14B C15B 1.555(11) .
C15B C16B 1.474(16) .
C16B C17B 1.562(17) .
C17B C18B 1.48(3) .
C19B C20B 1.503(14) .
Br1 C9 1.904(5) .
S1 C4 1.757(5) .
S1 C1 1.764(5) .
O1 C2 1.363(6) .
O1 C21 1.438(6) .
O2 C3 1.356(6) .
O2 C22 1.375(7) .
O3 C6 1.227(6) .
N1 C6 1.382(6) .
N1 C7 1.387(6) .
C1 C5 1.383(7) .
C1 C2 1.422(7) .
C2 C3 1.366(7) .
C3 C4 1.414(7) .
C4 C4 1.382(9) 2_856
C5 C12 1.471(7) .
C5 C6 1.472(7) .
C7 C8 1.386(6) .
C7 C12 1.409(7) .
C8 C9 1.372(7) .
C9 C10 1.392(7) .
C10 C11 1.395(7) .
C11 C12 1.384(7) .
C21 C23 1.540(7) .
C22 C23 1.534(7) .
C23 C24 1.522(7) .
C23 C28 1.538(8) .
C24 C25 1.523(8) .
C25 C26 1.503(9) .
C26 C27 1.528(10) .
C28 C29 1.495(8) .
C29 C30 1.483(10) .
C30 C31 1.464(11) .
